data_1576547
loop_
_publ_author_name
'Blanco-G&#xf3;mez, Arturo'
'Barravecchia, Liliana'
'Scarel, Erica'
'De Zorzi, Rita'
'Colomina-Alfaro, Laura'
'Bandiera, Antonella'
'Kralj, Slavko'
'Vila, Alejandro'
'Porrelli, Davide'
'Peinador, Carlos'
'Garc&#xed;a, Marcos D'
'Marchesan, Silvia'

_publ_section_title
;
 Dual pH-responsive pseudopeptide: hydrogelation and self-assembly into
 single- and multi-walled nanotubes.
;
_journal_issue 6
_journal_name_full Nanoscale
_journal_page_first 3365
_journal_page_last 3376
_journal_paper_doi 10.1039/d5nr04076k
_journal_volume 18
_journal_year 2026
_chemical_absolute_configuration syn
_chemical_formula_moiety 'C47 H45 N7 O5, 0.7(C1 H4 O1), 2(O H2)'
_chemical_formula_sum 'C47.36 H48.44 N7 O6.36'
_chemical_formula_weight 817.49
_space_group_IT_number 1
_space_group_name_Hall 'P 1'
_space_group_name_H-M_alt 'P 1'
_symmetry_cell_setting triclinic
_symmetry_Int_Tables_number 1
_symmetry_space_group_name_Hall 'P 1'
_symmetry_space_group_name_H-M 'P 1'
_atom_sites_solution_hydrogens mixed
_audit_conform_dict_location ftp://ftp.iucr.org/pub/cif_core.dic
_audit_conform_dict_name cif_core.dic
_audit_conform_dict_version 2.4.5
_audit_creation_date 2025-01-24T16:06:16-00:00
_audit_creation_method 'WinGX routine CIF_UPDATE'
_audit_update_record
;
2025-01-31 deposited with the CCDC.	2026-01-06 downloaded from the CCDC.
;
_cell_angle_alpha 92.56(3)
_cell_angle_beta 91.80(3)
_cell_angle_gamma 97.83(3)
_cell_formula_units_Z 2
_cell_length_a 4.9700(10)
_cell_length_b 16.570(3)
_cell_length_c 26.380(5)
_cell_measurement_reflns_used 2964
_cell_measurement_temperature 100(2)
_cell_measurement_theta_max 25.942
_cell_measurement_theta_min 0.762
_cell_measurement_wavelength 0.7
_cell_volume 2148.5(7)
_computing_molecular_graphics 'Ortep for Windows (Farrugia, 2012)'
_computing_publication_material 'WinGX publication routines (Farrugia, 2012)'
_computing_structure_refinement 'SHELXL-2019/2 (Sheldrick, 2019)'
_computing_structure_solution 'SHELXT 2018/2 (Sheldrick, 2018)'
_diffrn_ambient_temperature 100(2)
_diffrn_measured_fraction_theta_full 1
_diffrn_measured_fraction_theta_max 1
_diffrn_measurement_device_type 'Dectris Pilatus 2M'
_diffrn_measurement_method 'Rotating Crystal'
_diffrn_radiation_probe x-ray
_diffrn_radiation_type synchrotron
_diffrn_radiation_wavelength 0.7
_diffrn_reflns_av_R_equivalents 0.0831
_diffrn_reflns_av_unetI/netI 0.088
_diffrn_reflns_Laue_measured_fraction_full 1
_diffrn_reflns_Laue_measured_fraction_max 1
_diffrn_reflns_limit_h_max 6
_diffrn_reflns_limit_h_min -6
_diffrn_reflns_limit_k_max 20
_diffrn_reflns_limit_k_min -20
_diffrn_reflns_limit_l_max 32
_diffrn_reflns_limit_l_min -32
_diffrn_reflns_number 56489
_diffrn_reflns_point_group_measured_fraction_full 0.995
_diffrn_reflns_point_group_measured_fraction_max 0.995
_diffrn_reflns_theta_full 24.835
_diffrn_reflns_theta_max 25.942
_diffrn_reflns_theta_min 0.762
_diffrn_standards_number 0
_exptl_absorpt_coefficient_mu 0.082
_exptl_absorpt_correction_type none
_exptl_crystal_colour red
_exptl_crystal_density_diffrn 1.264
_exptl_crystal_density_method 'not measured'
_exptl_crystal_description stick
_exptl_crystal_F_000 865
_exptl_crystal_recrystallization_method 'Re-crystallisation from solvent: Methanol, water'
_exptl_crystal_size_max 0
_exptl_crystal_size_mid 0
_exptl_crystal_size_min 0
_refine_diff_density_max 0.014
_refine_diff_density_min -0.014
_refine_diff_density_rms 0.002
_refine_ls_abs_structure_details
;
 Flack x determined using 5843 quotients [(I+)-(I-)]/[(I+)+(I-)]
 (Parsons, Flack and Wagner, Acta Cryst. B69 (2013) 249-259).
;
_refine_ls_abs_structure_Flack 0.8(4)
_refine_ls_extinction_method none
_refine_ls_goodness_of_fit_ref 1.058
_refine_ls_hydrogen_treatment mixed
_refine_ls_matrix_type full
_refine_ls_number_constraints 0
_refine_ls_number_parameters 1121
_refine_ls_number_reflns 17482
_refine_ls_number_restraints 9
_refine_ls_restrained_S_all 1.057
_refine_ls_R_factor_all 0.0637
_refine_ls_R_factor_gt 0.0525
_refine_ls_shift/su_max 0.043
_refine_ls_shift/su_mean 0
_refine_ls_structure_factor_coef Fsqd
_refine_ls_weighting_details 'w=1/[\s^2^(Fo^2^)+(0.0627P)^2^] where P=(Fo^2^+2Fc^2^)/3'
_refine_ls_weighting_scheme calc
_refine_ls_wR_factor_gt 0.1386
_refine_ls_wR_factor_ref 0.1463
_reflns_Friedel_coverage 0.991
_reflns_Friedel_fraction_full 0.99
_reflns_Friedel_fraction_max 0.991
_reflns_number_gt 13175
_reflns_number_total 17482
_reflns_threshold_expression 'I > 2\s(I)'
_cod_data_source_file d5nr04076k2.cif
_cod_data_source_block shelx
_cod_original_cell_volume 2148.5(8)
_cod_database_code 1576547
_shelx_shelxl_version_number 2019/3

loop_
_symmetry_equiv_pos_as_xyz
'x, y, z'

loop_
_atom_site_label
_atom_site_type_symbol
_atom_site_fract_x
_atom_site_fract_y
_atom_site_fract_z
_atom_site_U_iso_or_equiv
_atom_site_adp_type
_atom_site_occupancy
_atom_site_site_symmetry_order
_atom_site_calc_flag
_atom_site_refinement_flags_posn
_atom_site_refinement_flags_adp
_atom_site_refinement_flags_occupancy
_atom_site_disorder_assembly
_atom_site_disorder_group
O1_3 O -0.0992(12) 0.5115(3) 0.30693(17) 0.1235(17) Uani 1 1 d . . . . .
N1_3 N 1.3500(9) -0.2067(3) 0.67827(14) 0.0846(11) Uani 1 1 d . . . . .
C1_3 C 1.0170(11) -0.1871(3) 0.61547(17) 0.0841(12) Uani 1 1 d . . . . .
H1_3 H 0.911699 -0.151195 0.599386 0.101 Uiso 1 1 calc R U . . .
O2_3 O 0.4071(5) 0.10624(16) 0.24087(10) 0.0654(7) Uani 1 1 d . . . . .
N2_3 N 0.8076(9) -0.3076(3) 0.56310(16) 0.0889(11) Uani 1 1 d . . . . .
C2_3 C 1.2034(11) -0.1576(3) 0.65322(18) 0.0845(12) Uani 1 1 d . . . . .
H2_3 H 1.230232 -0.100773 0.662026 0.101 Uiso 1 1 calc R U . . .
O3_3 O -0.2518(5) 0.26904(16) 0.16859(11) 0.0692(7) Uani 1 1 d . . . . .
N3_3 N 0.6485(9) -0.2551(3) 0.54353(15) 0.0852(11) Uani 1 1 d . . . . .
C3_3 C 1.3151(13) -0.2864(4) 0.6647(2) 0.0974(15) Uani 1 1 d . . . . .
H3_3 H 1.417143 -0.321105 0.682703 0.117 Uiso 1 1 calc R U . . .
O4_3 O 0.5366(6) 0.47458(19) 0.18978(12) 0.0772(8) Uani 1 1 d . . . . .
N4_3 N -0.0601(8) -0.1456(2) 0.43999(14) 0.0793(10) Uani 1 1 d . . . . .
C4_3 C 1.1415(13) -0.3195(3) 0.6267(2) 0.0968(15) Uani 1 1 d . . . . .
H4_3 H 1.128321 -0.376115 0.617696 0.116 Uiso 1 1 calc R U . . .
O5_3 O 0.1765(16) 0.6188(4) 0.3280(2) 0.161(3) Uani 1 1 d . . . . .
N5_3 N -0.0134(6) 0.14201(18) 0.22841(11) 0.0592(7) Uani 1 1 d . . . . .
H5_3 H -0.163327 0.151947 0.242891 0.071 Uiso 1 1 calc R U . . .
C5_3 C 0.9800(10) -0.2707(3) 0.60022(17) 0.0815(12) Uani 1 1 d . . . . .
N6_3 N 0.1977(6) 0.30776(19) 0.16402(12) 0.0633(8) Uani 1 1 d . . . . .
H6_3 H 0.359934 0.29515 0.171739 0.076 Uiso 1 1 calc R U . . .
C6_3 C 1.5433(12) -0.1730(4) 0.71933(18) 0.0924(14) Uani 1 1 d . . . . .
H6A_3 H 1.712817 -0.196476 0.715969 0.139 Uiso 1 1 calc R U . . .
H6B_3 H 1.465787 -0.186294 0.752124 0.139 Uiso 1 1 calc R U . . .
H6C_3 H 1.580705 -0.113598 0.717386 0.139 Uiso 1 1 calc R U . . .
N7_3 N 0.1111(7) 0.4903(2) 0.21141(13) 0.0695(8) Uani 1 1 d . . . . .
H7N_3 H -0.058169 0.46621 0.210815 0.083 Uiso 1 1 calc R U . . .
C7_3 C 0.4822(11) -0.2861(3) 0.50722(18) 0.0865(13) Uani 1 1 d . . . . .
H7C_3 H 0.480637 -0.341065 0.495279 0.104 Uiso 1 1 calc R U . . .
C8_3 C 0.2977(11) -0.2362(3) 0.48478(17) 0.0826(12) Uani 1 1 d . . . . .
C9_3 C 0.1195(12) -0.2692(3) 0.44498(19) 0.0894(13) Uani 1 1 d . . . . .
H9_3 H 0.121473 -0.32385 0.432547 0.107 Uiso 1 1 calc R U . . .
C10_3 C -0.0593(11) -0.2227(3) 0.42372(18) 0.0875(13) Uani 1 1 d . . . . .
H10_3 H -0.183357 -0.245808 0.397169 0.105 Uiso 1 1 calc R U . . .
C11_3 C 0.1066(10) -0.1111(3) 0.47817(16) 0.0783(11) Uani 1 1 d . . . . .
H11_3 H 0.100101 -0.056109 0.489242 0.094 Uiso 1 1 calc R U . . .
C12_3 C 0.2868(10) -0.1548(3) 0.50140(16) 0.0792(11) Uani 1 1 d . . . . .
H12_3 H 0.403869 -0.1302 0.528599 0.095 Uiso 1 1 calc R U . . .
C13_3 C -0.2508(10) -0.0952(3) 0.41579(17) 0.0806(11) Uani 1 1 d . . . . .
H13A_3 H -0.319173 -0.059751 0.442258 0.097 Uiso 1 1 calc R U . . .
H13B_3 H -0.408549 -0.131631 0.400043 0.097 Uiso 1 1 calc R U . . .
C14_3 C -0.1158(8) -0.0424(3) 0.37555(14) 0.0712(10) Uani 1 1 d . . . . .
C15_3 C 0.0857(9) -0.0643(3) 0.34493(16) 0.0737(10) Uani 1 1 d . . . . .
H15_3 H 0.158821 -0.113457 0.350383 0.088 Uiso 1 1 calc R U . . .
C16_3 C 0.1821(8) -0.0154(2) 0.30641(15) 0.0679(9) Uani 1 1 d . . . . .
H16_3 H 0.323901 -0.030253 0.286127 0.082 Uiso 1 1 calc R U . . .
C17_3 C 0.0705(7) 0.0556(2) 0.29747(13) 0.0616(8) Uani 1 1 d . . . . .
C18_3 C -0.1321(8) 0.0782(2) 0.32838(14) 0.0667(9) Uani 1 1 d . . . . .
H18_3 H -0.209347 0.126424 0.322442 0.08 Uiso 1 1 calc R U . . .
C19_3 C -0.2202(8) 0.0300(3) 0.36768(14) 0.0699(10) Uani 1 1 d . . . . .
H19_3 H -0.3532 0.04651 0.389528 0.084 Uiso 1 1 calc R U . . .
C20_3 C 0.1719(7) 0.1038(2) 0.25368(13) 0.0588(8) Uani 1 1 d . . . . .
C21_3 C 0.0413(7) 0.1661(2) 0.17701(13) 0.0593(8) Uani 1 1 d . . . . .
H21_3 H 0.237652 0.16393 0.170729 0.071 Uiso 1 1 calc R U . . .
C22_3 C -0.0187(7) 0.2528(2) 0.16998(13) 0.0604(8) Uani 1 1 d . . . . .
C23_3 C 0.1764(7) 0.3883(2) 0.14514(14) 0.0634(9) Uani 1 1 d . . . . .
H23_3 H -0.01993 0.392652 0.138187 0.076 Uiso 1 1 calc R U . . .
C24_3 C 0.2916(8) 0.4553(2) 0.18440(15) 0.0671(9) Uani 1 1 d . . . . .
C25_3 C 0.1822(9) 0.5663(3) 0.24176(16) 0.0746(10) Uani 1 1 d . . . . .
H25_3 H 0.384759 0.579385 0.244387 0.09 Uiso 1 1 calc R U . . .
C26_3 C 0.0732(11) 0.5630(3) 0.29618(19) 0.0856(12) Uani 1 1 d . . . . .
C27_3 C -0.1335(8) 0.1078(2) 0.13747(14) 0.0655(9) Uani 1 1 d . . . . .
H27A_3 H -0.327025 0.114958 0.140494 0.079 Uiso 1 1 calc R U . . .
H27B_3 H -0.079158 0.122256 0.102881 0.079 Uiso 1 1 calc R U . . .
C28_3 C -0.1019(7) 0.0199(2) 0.14477(14) 0.0656(9) Uani 1 1 d . . . . .
C29_3 C -0.2616(8) -0.0240(3) 0.17880(18) 0.0739(10) Uani 1 1 d . . . . .
H29_3 H -0.397808 0.000645 0.195739 0.089 Uiso 1 1 calc R U . . .
C30_3 C -0.2260(10) -0.1036(3) 0.1886(2) 0.0827(12) Uani 1 1 d . . . . .
H30_3 H -0.334457 -0.132655 0.212644 0.099 Uiso 1 1 calc R U . . .
C31_3 C -0.0322(9) -0.1406(3) 0.16323(19) 0.0774(11) Uani 1 1 d . . . . .
H31_3 H -0.009756 -0.195391 0.169436 0.093 Uiso 1 1 calc R U . . .
C32_3 C 0.1269(9) -0.0983(3) 0.12924(17) 0.0745(10) Uani 1 1 d . . . . .
H32_3 H 0.261359 -0.123595 0.112182 0.089 Uiso 1 1 calc R U . . .
C33_3 C 0.0926(8) -0.0179(3) 0.11946(15) 0.0696(9) Uani 1 1 d . . . . .
H33_3 H 0.202204 0.010929 0.095497 0.084 Uiso 1 1 calc R U . . .
C34_3 C 0.3275(8) 0.3989(3) 0.09510(16) 0.0723(10) Uani 1 1 d . . . . .
H34A_3 H 0.294237 0.451166 0.080953 0.087 Uiso 1 1 calc R U . . .
H34B_3 H 0.525141 0.402272 0.102672 0.087 Uiso 1 1 calc R U . . .
C35_3 C 0.2432(8) 0.3309(3) 0.05550(15) 0.0701(10) Uani 1 1 d . . . . .
C36_3 C 0.0371(9) 0.3367(3) 0.01920(17) 0.0794(11) Uani 1 1 d . . . . .
H36_3 H -0.049362 0.384376 0.018951 0.095 Uiso 1 1 calc R U . . .
C37_3 C -0.0420(10) 0.2734(3) -0.01639(19) 0.0859(12) Uani 1 1 d . . . . .
H37_3 H -0.184822 0.277595 -0.040505 0.103 Uiso 1 1 calc R U . . .
C38_3 C 0.0847(11) 0.2040(3) -0.0173(2) 0.0865(12) Uani 1 1 d . . . . .
H38_3 H 0.031521 0.161227 -0.042241 0.104 Uiso 1 1 calc R U . . .
C39_3 C 0.2879(11) 0.1972(3) 0.0182(2) 0.0892(13) Uani 1 1 d . . . . .
H39_3 H 0.372447 0.149167 0.018287 0.107 Uiso 1 1 calc R U . . .
C40_3 C 0.3695(10) 0.2603(3) 0.05391(18) 0.0800(11) Uani 1 1 d . . . . .
H40_3 H 0.513517 0.255669 0.077681 0.096 Uiso 1 1 calc R U . . .
C41_3 C 0.0672(9) 0.6362(3) 0.21552(17) 0.0734(10) Uani 1 1 d . . . . .
H41A_3 H -0.133672 0.62691 0.216305 0.088 Uiso 1 1 calc R U . . .
H41B_3 H 0.131535 0.688244 0.234807 0.088 Uiso 1 1 calc R U . . .
C42_3 C 0.1501(8) 0.6437(2) 0.16064(15) 0.0698(9) Uani 1 1 d . . . . .
C43_3 C -0.0115(9) 0.6014(3) 0.12122(17) 0.0755(10) Uani 1 1 d . . . . .
H43_3 H -0.17212 0.566595 0.128655 0.091 Uiso 1 1 calc R U . . .
C44_3 C 0.0618(11) 0.6099(3) 0.07105(19) 0.0849(12) Uani 1 1 d . . . . .
H44_3 H -0.04819 0.580043 0.044563 0.102 Uiso 1 1 calc R U . . .
C45_3 C 0.2883(11) 0.6602(3) 0.05941(18) 0.0829(12) Uani 1 1 d . . . . .
H45_3 H 0.334919 0.666006 0.024987 0.099 Uiso 1 1 calc R U . . .
C46_3 C 0.4519(10) 0.7031(3) 0.09817(19) 0.0829(12) Uani 1 1 d . . . . .
H46_3 H 0.610881 0.738318 0.090311 0.099 Uiso 1 1 calc R U . . .
C47_3 C 0.3814(9) 0.6943(3) 0.14871(17) 0.0744(10) Uani 1 1 d . . . . .
H47_3 H 0.493729 0.723456 0.175122 0.089 Uiso 1 1 calc R U . . .
O1_4 O 1.3980(7) 1.0308(2) 0.67508(12) 0.0843(9) Uani 1 1 d . . . . .
N1_4 N -0.4971(8) 0.3195(2) 0.34201(14) 0.0815(10) Uani 1 1 d . . . . .
C1_4 C -0.2720(9) 0.2422(3) 0.42229(14) 0.0705(10) Uani 1 1 d . . . . .
O2_4 O 0.5979(7) 0.6313(3) 0.78112(17) 0.1108(15) Uani 1 1 d . . . . .
N2_4 N -0.1706(8) 0.1995(2) 0.45892(13) 0.0731(9) Uani 1 1 d . . . . .
C2_4 C -0.1576(10) 0.3198(3) 0.40663(16) 0.0768(10) Uani 1 1 d . . . . .
H2_4 H 0.002142 0.347205 0.423801 0.092 Uiso 1 1 calc R U . . .
O3_4 O 1.4041(5) 0.80055(16) 0.84231(10) 0.0658(7) Uani 1 1 d . . . . .
N3_4 N 0.0551(7) 0.2414(2) 0.48207(12) 0.0722(9) Uani 1 1 d . . . . .
C3_4 C -0.2702(11) 0.3555(3) 0.36797(18) 0.0836(12) Uani 1 1 d . . . . .
H3_4 H -0.187693 0.407617 0.358644 0.1 Uiso 1 1 calc R U . . .
O4_4 O 0.7352(5) 0.97672(18) 0.79603(11) 0.0718(8) Uani 1 1 d . . . . .
N4_4 N 0.8666(8) 0.3318(2) 0.59445(12) 0.0723(9) Uani 1 1 d . . . . .
C4_4 C -0.6210(10) 0.2465(3) 0.35695(17) 0.0772(11) Uani 1 1 d . . . . .
H4_4 H -0.784653 0.22193 0.339752 0.093 Uiso 1 1 calc R U . . .
O5_4 O 1.1046(7) 1.1019(2) 0.63740(12) 0.0869(9) Uani 1 1 d . . . . .
N5_4 N 1.0321(6) 0.65378(19) 0.80687(11) 0.0616(7) Uani 1 1 d . . . . .
H5N_4 H 1.198092 0.645105 0.799915 0.074 Uiso 1 1 calc R U . . .
C5_4 C -0.5176(9) 0.2080(3) 0.39551(16) 0.0729(10) Uani 1 1 d . . . . .
H5C_4 H -0.610132 0.157221 0.404995 0.087 Uiso 1 1 calc R U . . .
N6_4 N 1.0064(6) 0.85488(18) 0.84036(11) 0.0591(7) Uani 1 1 d . . . . .
H6N_4 H 0.828 0.84373 0.839652 0.071 Uiso 1 1 calc R U . . .
C6_4 C 0.1722(9) 0.2051(3) 0.51661(15) 0.0723(10) Uani 1 1 d . . . . .
H6C_4 H 0.101756 0.151393 0.525025 0.087 Uiso 1 1 calc R U . . .
N7_4 N 1.1368(7) 1.0157(2) 0.76124(12) 0.0691(8) Uani 1 1 d . . . . .
H7_4 H 1.314064 1.016096 0.762754 0.083 Uiso 1 1 calc R U . . .
C7_4 C 0.4143(9) 0.2481(3) 0.54246(14) 0.0704(10) Uani 1 1 d . . . . .
C8_4 C 0.5453(9) 0.2133(3) 0.58232(15) 0.0724(10) Uani 1 1 d . . . . .
H8_4 H 0.47849 0.159827 0.591817 0.087 Uiso 1 1 calc R U . . .
C9_4 C 0.7664(9) 0.2556(3) 0.60726(15) 0.0727(10) Uani 1 1 d . . . . .
H9_4 H 0.852657 0.231464 0.634201 0.087 Uiso 1 1 calc R U . . .
C10_4 C 0.7511(9) 0.3653(3) 0.55471(15) 0.0731(10) Uani 1 1 d . . . . .
H10_4 H 0.828855 0.417464 0.544609 0.088 Uiso 1 1 calc R U . . .
C11_4 C 0.5278(9) 0.3261(2) 0.52917(14) 0.0722(10) Uani 1 1 d . . . . .
H11_4 H 0.447301 0.35151 0.50209 0.087 Uiso 1 1 calc R U . . .
C12_4 C -0.6090(14) 0.3597(4) 0.2989(2) 0.1052(18) Uani 1 1 d . . . . .
H12A_4 H -0.668584 0.318999 0.271338 0.158 Uiso 1 1 calc R U . . .
H12B_4 H -0.468623 0.401071 0.286855 0.158 Uiso 1 1 calc R U . . .
H12C_4 H -0.764296 0.385855 0.309891 0.158 Uiso 1 1 calc R U . . .
C13_4 C 1.0962(9) 0.3794(3) 0.62388(17) 0.0772(11) Uani 1 1 d . . . . .
H13A_4 H 1.212394 0.412323 0.600454 0.093 Uiso 1 1 calc R U . . .
H13B_4 H 1.207347 0.341293 0.639661 0.093 Uiso 1 1 calc R U . . .
C14_4 C 1.0068(8) 0.4360(3) 0.66534(16) 0.0706(10) Uani 1 1 d . . . . .
C15_4 C 0.8036(12) 0.4825(4) 0.6573(2) 0.0944(15) Uani 1 1 d . . . . .
H15_4 H 0.700984 0.476025 0.62602 0.113 Uiso 1 1 calc R U . . .
C16_4 C 0.7462(11) 0.5389(4) 0.6943(2) 0.0974(16) Uani 1 1 d . . . . .
H16_4 H 0.602621 0.569982 0.68803 0.117 Uiso 1 1 calc R U . . .
C17_4 C 0.8905(8) 0.5513(2) 0.73987(16) 0.0699(9) Uani 1 1 d . . . . .
C18_4 C 1.0861(11) 0.5016(3) 0.74872(17) 0.0831(12) Uani 1 1 d . . . . .
H18_4 H 1.184545 0.50657 0.780416 0.1 Uiso 1 1 calc R U . . .
C19_4 C 1.1405(12) 0.4446(3) 0.7120(2) 0.0927(14) Uani 1 1 d . . . . .
H19_4 H 1.274129 0.410365 0.719232 0.111 Uiso 1 1 calc R U . . .
C20_4 C 0.8246(8) 0.6158(3) 0.77792(16) 0.0715(10) Uani 1 1 d . . . . .
C21_4 C 0.9936(7) 0.7095(2) 0.84986(13) 0.0610(8) Uani 1 1 d . . . . .
H21_4 H 0.796178 0.714821 0.851976 0.073 Uiso 1 1 calc R U . . .
C22_4 C 1.1548(7) 0.7933(2) 0.84342(12) 0.0595(8) Uani 1 1 d . . . . .
C23_4 C 1.1300(7) 0.9397(2) 0.83814(13) 0.0626(8) Uani 1 1 d . . . . .
H23_4 H 1.327709 0.942361 0.83134 0.075 Uiso 1 1 calc R U . . .
C24_4 C 0.9851(8) 0.9785(2) 0.79584(14) 0.0646(9) Uani 1 1 d . . . . .
C25_4 C 1.0094(9) 1.0567(3) 0.72005(17) 0.0765(11) Uani 1 1 d . . . . .
H25_4 H 0.838609 1.020383 0.708774 0.092 Uiso 1 1 calc R U . . .
C26_4 C 1.1875(9) 1.0646(3) 0.67414(16) 0.0773(11) Uani 1 1 d . . . . .
C27_4 C 1.0964(8) 0.6770(2) 0.90026(15) 0.0675(9) Uani 1 1 d . . . . .
H27A_4 H 1.28864 0.668598 0.897046 0.081 Uiso 1 1 calc R U . . .
H27B_4 H 1.089191 0.718797 0.92802 0.081 Uiso 1 1 calc R U . . .
C28_4 C 0.9344(8) 0.5985(2) 0.91431(14) 0.0671(9) Uani 1 1 d . . . . .
C29_4 C 0.9981(9) 0.5235(3) 0.89619(15) 0.0731(10) Uani 1 1 d . . . . .
H29_4 H 1.144236 0.52171 0.873987 0.088 Uiso 1 1 calc R U . . .
C30_4 C 0.8508(10) 0.4513(3) 0.91017(17) 0.0775(11) Uani 1 1 d . . . . .
H30_4 H 0.896626 0.40045 0.897732 0.093 Uiso 1 1 calc R U . . .
C31_4 C 0.6377(9) 0.4535(3) 0.94217(16) 0.0768(11) Uani 1 1 d . . . . .
H31_4 H 0.535334 0.404052 0.951431 0.092 Uiso 1 1 calc R U . . .
C32_4 C 0.5721(9) 0.5275(3) 0.96088(17) 0.0778(11) Uani 1 1 d . . . . .
H32_4 H 0.425926 0.528904 0.983121 0.093 Uiso 1 1 calc R U . . .
C33_4 C 0.7210(9) 0.5997(3) 0.94698(15) 0.0717(10) Uani 1 1 d . . . . .
H33_4 H 0.67651 0.65041 0.959942 0.086 Uiso 1 1 calc R U . . .
C34_4 C 1.0919(8) 0.9894(2) 0.88785(14) 0.0664(9) Uani 1 1 d . . . . .
H34A_4 H 1.150939 1.047832 0.882686 0.08 Uiso 1 1 calc R U . . .
H34B_4 H 0.895937 0.982948 0.894988 0.08 Uiso 1 1 calc R U . . .
C35_4 C 1.2472(8) 0.9648(2) 0.93382(14) 0.0667(9) Uani 1 1 d . . . . .
C36_4 C 1.4787(9) 1.0120(3) 0.95309(15) 0.0715(10) Uani 1 1 d . . . . .
H36_4 H 1.542081 1.061264 0.93749 0.086 Uiso 1 1 calc R U . . .
C37_4 C 1.6228(9) 0.9896(3) 0.99483(16) 0.0771(11) Uani 1 1 d . . . . .
H37_4 H 1.783893 1.023065 1.007246 0.093 Uiso 1 1 calc R U . . .
C38_4 C 1.5329(10) 0.9190(3) 1.01828(16) 0.0802(11) Uani 1 1 d . . . . .
H38_4 H 1.631733 0.903125 1.046721 0.096 Uiso 1 1 calc R U . . .
C39_4 C 1.2974(10) 0.8714(3) 0.99999(16) 0.0759(11) Uani 1 1 d . . . . .
H39_4 H 1.233974 0.822551 1.015999 0.091 Uiso 1 1 calc R U . . .
C40_4 C 1.1520(9) 0.8942(2) 0.95843(14) 0.0696(9) Uani 1 1 d . . . . .
H40_4 H 0.987518 0.861737 0.946727 0.083 Uiso 1 1 calc R U . . .
C41_4 C 0.9243(9) 1.1382(3) 0.73951(18) 0.0798(11) Uani 1 1 d . . . . .
H41A_4 H 0.835425 1.162348 0.710878 0.096 Uiso 1 1 calc R U . . .
H41B_4 H 0.786724 1.126521 0.765491 0.096 Uiso 1 1 calc R U . . .
C42_4 C 1.1461(10) 1.2000(3) 0.76182(18) 0.0816(11) Uani 1 1 d . . . . .
C43_4 C 1.3465(10) 1.2376(3) 0.7310(2) 0.0831(12) Uani 1 1 d . . . . .
H43_4 H 1.342333 1.222219 0.695855 0.1 Uiso 1 1 calc R U . . .
C44_4 C 1.5504(12) 1.2968(3) 0.7511(2) 0.0934(14) Uani 1 1 d . . . . .
H44_4 H 1.686595 1.320836 0.729797 0.112 Uiso 1 1 calc R U . . .
C45_4 C 1.5564(14) 1.3208(4) 0.8015(3) 0.1080(18) Uani 1 1 d . . . . .
H45_4 H 1.694611 1.36198 0.815271 0.13 Uiso 1 1 calc R U . . .
C46_4 C 1.3586(15) 1.2845(5) 0.8323(3) 0.114(2) Uani 1 1 d . . . . .
H46_4 H 1.361662 1.300681 0.867336 0.137 Uiso 1 1 calc R U . . .
C47_4 C 1.1570(13) 1.2248(4) 0.8124(2) 0.1005(15) Uani 1 1 d . . . . .
H47_4 H 1.023223 1.200412 0.833994 0.121 Uiso 1 1 calc R U . . .
O1_6 O 0.6763(9) 1.0009(2) 0.58782(13) 0.0910(10) Uani 1 1 d D . . . .
H1_6 H 0.562(13) 0.992(5) 0.611(2) 0.137 Uiso 1 1 d D U . . .
H2_6 H 0.819(12) 1.031(5) 0.602(3) 0.15(3) Uiso 1 1 d D . . . .
O1_7 O 0.5416(9) 1.0457(2) 0.48993(13) 0.0930(11) Uani 1 1 d D . . . .
H1_7 H 0.658(10) 1.087(3) 0.485(2) 0.087(15) Uiso 1 1 d D . . . .
H2_7 H 0.621(17) 1.023(5) 0.513(3) 0.16(4) Uiso 1 1 d D . . . .
O1_8 O 0.4446(17) 0.7665(4) 0.3313(3) 0.120(3) Uani 0.729(12) 1 d . . P . .
H1_8 H 0.334757 0.723913 0.334493 0.18 Uiso 0.729(12) 1 calc R U P . .
C1_8 C 0.638(3) 0.7501(9) 0.3010(4) 0.147(5) Uani 0.729(12) 1 d . . P . .
H1A_8 H 0.766294 0.799744 0.29732 0.221 Uiso 0.729(12) 1 calc R U P . .
H1B_8 H 0.557289 0.730267 0.267609 0.221 Uiso 0.729(12) 1 calc R U P . .
H1C_8 H 0.734151 0.708176 0.315485 0.221 Uiso 0.729(12) 1 calc R U P . .

loop_
_atom_site_aniso_label
_atom_site_aniso_U_11
_atom_site_aniso_U_22
_atom_site_aniso_U_33
_atom_site_aniso_U_23
_atom_site_aniso_U_13
_atom_site_aniso_U_12
O1_3 0.153(4) 0.111(3) 0.097(2) 0.013(2) 0.024(3) -0.022(3)
N1_3 0.090(3) 0.092(3) 0.0712(19) 0.0106(17) 0.0013(17) 0.0082(19)
C1_3 0.090(3) 0.090(3) 0.075(2) 0.013(2) 0.006(2) 0.017(2)
O2_3 0.0534(14) 0.0744(15) 0.0706(14) 0.0127(11) -0.0012(10) 0.0145(10)
N2_3 0.094(3) 0.086(2) 0.086(2) 0.0237(19) -0.0107(19) 0.0089(19)
C2_3 0.084(3) 0.088(3) 0.082(2) 0.012(2) 0.012(2) 0.012(2)
O3_3 0.0499(14) 0.0677(15) 0.0929(17) 0.0174(12) 0.0035(11) 0.0143(10)
N3_3 0.083(2) 0.092(2) 0.082(2) 0.0290(18) -0.0002(17) 0.0058(18)
C3_3 0.107(4) 0.094(3) 0.094(3) 0.017(3) -0.022(3) 0.022(3)
O4_3 0.0554(16) 0.0768(17) 0.099(2) 0.0070(14) -0.0072(12) 0.0076(11)
N4_3 0.082(2) 0.081(2) 0.0741(19) 0.0226(16) 0.0018(16) 0.0031(17)
C4_3 0.112(4) 0.078(3) 0.101(3) 0.011(2) -0.022(3) 0.021(3)
O5_3 0.207(6) 0.144(4) 0.112(3) -0.039(3) 0.047(4) -0.047(4)
N5_3 0.0496(14) 0.0651(16) 0.0653(15) 0.0105(12) 0.0025(10) 0.0140(11)
C5_3 0.085(3) 0.085(3) 0.075(2) 0.021(2) 0.0005(19) 0.010(2)
N6_3 0.0483(15) 0.0654(17) 0.0773(17) 0.0137(13) -0.0032(11) 0.0101(11)
C6_3 0.092(3) 0.109(4) 0.072(2) 0.004(2) -0.006(2) 0.002(3)
N7_3 0.0607(17) 0.0693(18) 0.0779(18) 0.0105(14) -0.0043(13) 0.0058(13)
C7_3 0.091(3) 0.086(3) 0.081(3) 0.023(2) -0.006(2) 0.005(2)
C8_3 0.088(3) 0.082(3) 0.076(2) 0.0206(19) -0.0012(19) -0.001(2)
C9_3 0.103(3) 0.079(3) 0.083(3) 0.019(2) -0.012(2) 0.001(2)
C10_3 0.098(3) 0.083(3) 0.078(2) 0.017(2) -0.013(2) -0.004(2)
C11_3 0.082(3) 0.083(2) 0.069(2) 0.0162(18) 0.0041(17) 0.0003(19)
C12_3 0.080(3) 0.088(3) 0.068(2) 0.0177(19) -0.0019(17) 0.000(2)
C13_3 0.075(3) 0.091(3) 0.077(2) 0.026(2) 0.0030(18) 0.008(2)
C14_3 0.066(2) 0.080(2) 0.0657(19) 0.0162(16) -0.0047(15) 0.0033(17)
C15_3 0.072(2) 0.071(2) 0.080(2) 0.0189(17) -0.0024(17) 0.0117(17)
C16_3 0.063(2) 0.071(2) 0.072(2) 0.0123(16) 0.0017(15) 0.0158(15)
C17_3 0.0552(18) 0.0672(19) 0.0626(17) 0.0055(14) -0.0016(12) 0.0097(14)
C18_3 0.060(2) 0.073(2) 0.0677(19) 0.0063(15) -0.0003(14) 0.0113(15)
C19_3 0.066(2) 0.082(2) 0.0619(18) 0.0067(16) 0.0021(14) 0.0092(16)
C20_3 0.0545(18) 0.0587(17) 0.0642(17) 0.0049(13) -0.0022(12) 0.0116(12)
C21_3 0.0533(17) 0.0619(17) 0.0651(17) 0.0088(13) 0.0033(12) 0.0143(13)
C22_3 0.0532(18) 0.0638(18) 0.0661(17) 0.0096(14) 0.0014(12) 0.0131(13)
C23_3 0.0553(18) 0.0578(18) 0.078(2) 0.0153(15) -0.0049(14) 0.0090(13)
C24_3 0.057(2) 0.0654(19) 0.079(2) 0.0171(16) -0.0046(14) 0.0057(14)
C25_3 0.069(2) 0.077(2) 0.077(2) 0.0082(18) -0.0020(17) 0.0050(17)
C26_3 0.089(3) 0.086(3) 0.081(3) 0.010(2) -0.002(2) 0.008(2)
C27_3 0.060(2) 0.068(2) 0.0699(19) 0.0056(15) -0.0047(14) 0.0154(14)
C28_3 0.0598(19) 0.067(2) 0.0707(19) 0.0000(15) -0.0089(14) 0.0142(14)
C29_3 0.056(2) 0.068(2) 0.098(3) 0.0008(18) 0.0063(17) 0.0120(15)
C30_3 0.073(3) 0.067(2) 0.108(3) 0.004(2) 0.014(2) 0.0079(18)
C31_3 0.072(2) 0.065(2) 0.097(3) 0.0004(18) -0.0001(19) 0.0151(17)
C32_3 0.071(2) 0.074(2) 0.081(2) -0.0015(17) -0.0018(17) 0.0221(17)
C33_3 0.067(2) 0.074(2) 0.0689(19) -0.0003(16) -0.0026(15) 0.0166(16)
C34_3 0.062(2) 0.071(2) 0.084(2) 0.0189(18) -0.0032(16) 0.0063(15)
C35_3 0.058(2) 0.077(2) 0.076(2) 0.0179(17) 0.0037(15) 0.0098(15)
C36_3 0.073(3) 0.082(3) 0.083(2) 0.015(2) -0.0029(18) 0.0088(19)
C37_3 0.079(3) 0.094(3) 0.084(3) 0.015(2) -0.005(2) 0.007(2)
C38_3 0.087(3) 0.085(3) 0.087(3) 0.007(2) 0.009(2) 0.007(2)
C39_3 0.085(3) 0.089(3) 0.097(3) 0.010(2) 0.012(2) 0.022(2)
C40_3 0.074(3) 0.088(3) 0.081(2) 0.011(2) 0.0040(18) 0.021(2)
C41_3 0.068(2) 0.071(2) 0.081(2) 0.0031(17) 0.0068(17) 0.0099(16)
C42_3 0.070(2) 0.066(2) 0.075(2) 0.0085(16) 0.0020(16) 0.0164(16)
C43_3 0.071(2) 0.075(2) 0.082(2) 0.0129(18) -0.0055(17) 0.0149(17)
C44_3 0.097(3) 0.079(3) 0.081(2) 0.008(2) -0.014(2) 0.022(2)
C45_3 0.090(3) 0.084(3) 0.081(2) 0.013(2) 0.008(2) 0.030(2)
C46_3 0.081(3) 0.077(2) 0.096(3) 0.020(2) 0.018(2) 0.022(2)
C47_3 0.070(2) 0.072(2) 0.083(2) 0.0042(18) 0.0046(17) 0.0164(17)
O1_4 0.081(2) 0.099(2) 0.0756(17) 0.0157(15) 0.0038(13) 0.0183(16)
N1_4 0.085(2) 0.084(2) 0.0741(19) 0.0100(16) -0.0074(16) 0.0085(18)
C1_4 0.072(2) 0.077(2) 0.0639(18) 0.0004(16) 0.0072(15) 0.0150(17)
O2_4 0.0570(18) 0.139(3) 0.133(3) -0.064(3) -0.0156(17) 0.0289(18)
N2_4 0.079(2) 0.0740(19) 0.0671(17) 0.0014(14) 0.0063(14) 0.0124(15)
C2_4 0.078(3) 0.078(2) 0.073(2) 0.0035(17) -0.0025(17) 0.0054(18)
O3_4 0.0523(14) 0.0689(14) 0.0773(15) 0.0042(11) 0.0022(10) 0.0127(10)
N3_4 0.078(2) 0.078(2) 0.0622(16) 0.0014(14) 0.0049(14) 0.0164(15)
C3_4 0.087(3) 0.083(3) 0.079(2) 0.0100(19) -0.0030(19) 0.003(2)
O4_4 0.0579(16) 0.0807(17) 0.0781(15) 0.0130(12) -0.0015(11) 0.0129(11)
N4_4 0.080(2) 0.0710(18) 0.0667(17) -0.0030(13) 0.0048(14) 0.0141(15)
C4_4 0.076(3) 0.080(2) 0.076(2) -0.0025(18) -0.0016(18) 0.0132(19)
O5_4 0.084(2) 0.100(2) 0.0772(17) 0.0242(15) -0.0032(14) 0.0092(16)
N5_4 0.0519(15) 0.0690(16) 0.0647(15) 0.0008(12) -0.0012(11) 0.0137(12)
C5_4 0.075(2) 0.072(2) 0.071(2) -0.0013(16) 0.0086(17) 0.0114(17)
N6_4 0.0495(14) 0.0623(15) 0.0665(15) 0.0071(11) 0.0000(10) 0.0102(11)
C6_4 0.081(3) 0.070(2) 0.0660(19) 0.0041(16) 0.0038(16) 0.0100(17)
N7_4 0.0624(18) 0.0757(19) 0.0709(17) 0.0151(14) 0.0014(13) 0.0121(13)
C7_4 0.079(2) 0.071(2) 0.0624(18) 0.0001(15) 0.0074(15) 0.0126(17)
C8_4 0.081(3) 0.070(2) 0.067(2) 0.0066(16) 0.0057(17) 0.0091(17)
C9_4 0.082(3) 0.073(2) 0.0647(19) 0.0061(16) 0.0039(17) 0.0153(18)
C10_4 0.082(3) 0.068(2) 0.070(2) 0.0041(16) 0.0098(17) 0.0140(18)
C11_4 0.088(3) 0.069(2) 0.0619(18) 0.0044(15) 0.0068(16) 0.0166(18)
C12_4 0.100(4) 0.115(4) 0.097(3) 0.029(3) -0.023(3) 0.001(3)
C13_4 0.073(2) 0.081(2) 0.078(2) -0.0048(19) 0.0055(17) 0.0143(19)
C14_4 0.065(2) 0.071(2) 0.076(2) -0.0020(16) 0.0069(16) 0.0110(16)
C15_4 0.092(3) 0.107(3) 0.087(3) -0.021(2) -0.020(2) 0.039(3)
C16_4 0.086(3) 0.108(4) 0.102(3) -0.027(3) -0.024(2) 0.043(3)
C17_4 0.058(2) 0.071(2) 0.079(2) -0.0086(17) -0.0001(15) 0.0087(15)
C18_4 0.099(3) 0.080(3) 0.073(2) -0.0030(19) -0.010(2) 0.030(2)
C19_4 0.105(4) 0.088(3) 0.091(3) -0.006(2) -0.012(2) 0.041(3)
C20_4 0.056(2) 0.080(2) 0.079(2) -0.0105(18) -0.0023(15) 0.0143(16)
C21_4 0.0546(18) 0.0667(19) 0.0621(17) 0.0038(14) -0.0015(12) 0.0107(13)
C22_4 0.0557(19) 0.0669(19) 0.0567(16) 0.0027(13) -0.0001(12) 0.0122(13)
C23_4 0.0577(18) 0.0635(18) 0.0675(18) 0.0078(14) 0.0016(13) 0.0105(13)
C24_4 0.061(2) 0.0638(19) 0.0699(19) 0.0020(14) 0.0001(14) 0.0105(14)
C25_4 0.069(2) 0.081(2) 0.080(2) 0.0192(19) -0.0009(17) 0.0077(18)
C26_4 0.073(2) 0.081(2) 0.076(2) 0.0125(18) -0.0065(17) 0.0044(18)
C27_4 0.063(2) 0.071(2) 0.0679(19) 0.0051(15) -0.0077(14) 0.0086(15)
C28_4 0.067(2) 0.072(2) 0.0632(18) 0.0084(15) -0.0088(14) 0.0125(15)
C29_4 0.074(2) 0.076(2) 0.070(2) 0.0057(17) -0.0005(16) 0.0135(17)
C30_4 0.085(3) 0.071(2) 0.077(2) 0.0114(17) -0.0079(18) 0.0095(18)
C31_4 0.077(3) 0.074(2) 0.079(2) 0.0171(18) -0.0077(18) 0.0042(18)
C32_4 0.070(2) 0.087(3) 0.077(2) 0.0154(19) -0.0008(17) 0.0102(19)
C33_4 0.068(2) 0.077(2) 0.071(2) 0.0087(17) -0.0046(15) 0.0125(17)
C34_4 0.064(2) 0.0658(19) 0.0709(19) 0.0022(15) 0.0007(14) 0.0147(15)
C35_4 0.066(2) 0.070(2) 0.0662(18) 0.0000(15) 0.0049(14) 0.0174(16)
C36_4 0.068(2) 0.076(2) 0.071(2) -0.0006(16) 0.0035(15) 0.0132(17)
C37_4 0.066(2) 0.091(3) 0.074(2) -0.0033(19) -0.0007(16) 0.0109(18)
C38_4 0.077(3) 0.102(3) 0.0656(19) 0.0011(19) -0.0023(17) 0.029(2)
C39_4 0.087(3) 0.077(2) 0.066(2) 0.0042(16) 0.0029(17) 0.0181(19)
C40_4 0.072(2) 0.071(2) 0.0665(19) -0.0002(15) 0.0032(15) 0.0143(16)
C41_4 0.070(2) 0.086(3) 0.087(3) 0.023(2) 0.0026(18) 0.0166(19)
C42_4 0.080(3) 0.084(3) 0.086(2) 0.014(2) -0.0051(19) 0.028(2)
C43_4 0.080(3) 0.075(2) 0.096(3) 0.012(2) 0.000(2) 0.014(2)
C44_4 0.087(3) 0.079(3) 0.116(4) 0.014(3) -0.005(3) 0.015(2)
C45_4 0.098(4) 0.104(4) 0.120(4) -0.007(3) -0.026(3) 0.016(3)
C46_4 0.111(5) 0.128(5) 0.102(4) -0.010(3) -0.017(3) 0.019(4)
C47_4 0.095(4) 0.117(4) 0.092(3) 0.009(3) -0.001(2) 0.024(3)
O1_6 0.095(2) 0.099(2) 0.0796(18) 0.0097(16) 0.0026(16) 0.0128(19)
O1_7 0.106(3) 0.090(2) 0.0777(19) 0.0086(16) -0.0050(16) -0.0070(19)
O1_8 0.136(6) 0.099(4) 0.122(5) -0.004(3) -0.027(4) 0.016(4)
C1_8 0.134(9) 0.173(11) 0.110(6) -0.047(7) -0.003(6) -0.050(8)

loop_
_atom_type_symbol
_atom_type_description
_atom_type_scat_dispersion_real
_atom_type_scat_dispersion_imag
_atom_type_scat_source
C C 0.0033 0.0016 'International Tables Vol C Tables 4.2.6.8 and 6.1.1.4'
N N 0.0064 0.0033 'International Tables Vol C Tables 4.2.6.8 and 6.1.1.4'
O O 0.011 0.006 'International Tables Vol C Tables 4.2.6.8 and 6.1.1.4'
H H 0 0 'International Tables Vol C Tables 4.2.6.8 and 6.1.1.4'

loop_
_geom_angle_atom_site_label_1
_geom_angle_atom_site_label_2
_geom_angle_atom_site_label_3
_geom_angle
_geom_angle_site_symmetry_1
_geom_angle_site_symmetry_3
_geom_angle_publ_flag
C3_3 N1_3 C2_3 118.6(4) . . ?
C3_3 N1_3 C6_3 121.2(4) . . ?
C2_3 N1_3 C6_3 120.3(5) . . ?
C2_3 C1_3 C5_3 120.4(5) . . ?
C5_3 N2_3 N3_3 111.6(4) . . ?
N1_3 C2_3 C1_3 121.9(5) . . ?
C7_3 N3_3 N2_3 114.8(5) . . ?
N1_3 C3_3 C4_3 122.9(5) . . ?
C10_3 N4_3 C11_3 121.6(4) . . ?
C10_3 N4_3 C13_3 120.1(4) . . ?
C11_3 N4_3 C13_3 118.3(4) . . ?
C3_3 C4_3 C5_3 120.4(5) . . ?
C20_3 N5_3 C21_3 118.7(3) . . ?
N2_3 C5_3 C4_3 117.6(5) . . ?
N2_3 C5_3 C1_3 126.5(4) . . ?
C4_3 C5_3 C1_3 115.9(5) . . ?
C22_3 N6_3 C23_3 122.5(3) . . ?
C24_3 N7_3 C25_3 123.0(3) . . ?
N3_3 C7_3 C8_3 119.3(5) . . ?
C9_3 C8_3 C12_3 117.5(5) . . ?
C9_3 C8_3 C7_3 119.4(5) . . ?
C12_3 C8_3 C7_3 123.0(4) . . ?
C10_3 C9_3 C8_3 119.9(5) . . ?
N4_3 C10_3 C9_3 120.7(4) . . ?
N4_3 C11_3 C12_3 120.4(5) . . ?
C11_3 C12_3 C8_3 119.8(4) . . ?
N4_3 C13_3 C14_3 112.1(4) . . ?
C15_3 C14_3 C19_3 119.4(3) . . ?
C15_3 C14_3 C13_3 124.5(4) . . ?
C19_3 C14_3 C13_3 116.0(4) . . ?
C14_3 C15_3 C16_3 120.6(4) . . ?
C15_3 C16_3 C17_3 119.8(4) . . ?
C16_3 C17_3 C18_3 119.7(3) . . ?
C16_3 C17_3 C20_3 117.6(3) . . ?
C18_3 C17_3 C20_3 122.7(3) . . ?
C19_3 C18_3 C17_3 119.8(4) . . ?
C18_3 C19_3 C14_3 120.6(4) . . ?
O2_3 C20_3 N5_3 122.6(3) . . ?
O2_3 C20_3 C17_3 121.1(3) . . ?
N5_3 C20_3 C17_3 116.3(3) . . ?
N5_3 C21_3 C22_3 110.8(3) . . ?
N5_3 C21_3 C27_3 111.0(3) . . ?
C22_3 C21_3 C27_3 108.8(3) . . ?
O3_3 C22_3 N6_3 123.3(3) . . ?
O3_3 C22_3 C21_3 121.4(3) . . ?
N6_3 C22_3 C21_3 115.3(3) . . ?
N6_3 C23_3 C24_3 110.9(3) . . ?
N6_3 C23_3 C34_3 109.9(3) . . ?
C24_3 C23_3 C34_3 110.2(3) . . ?
O4_3 C24_3 N7_3 123.5(4) . . ?
O4_3 C24_3 C23_3 119.9(4) . . ?
N7_3 C24_3 C23_3 116.6(3) . . ?
N7_3 C25_3 C41_3 109.9(3) . . ?
N7_3 C25_3 C26_3 113.5(4) . . ?
C41_3 C25_3 C26_3 107.8(4) . . ?
O1_3 C26_3 O5_3 121.9(5) . . ?
O1_3 C26_3 C25_3 121.3(5) . . ?
O5_3 C26_3 C25_3 116.7(5) . . ?
C28_3 C27_3 C21_3 111.8(3) . . ?
C29_3 C28_3 C33_3 118.6(4) . . ?
C29_3 C28_3 C27_3 119.7(3) . . ?
C33_3 C28_3 C27_3 121.6(4) . . ?
C28_3 C29_3 C30_3 121.0(4) . . ?
C31_3 C30_3 C29_3 119.9(4) . . ?
C32_3 C31_3 C30_3 120.0(4) . . ?
C31_3 C32_3 C33_3 120.3(4) . . ?
C28_3 C33_3 C32_3 120.2(4) . . ?
C35_3 C34_3 C23_3 113.8(3) . . ?
C36_3 C35_3 C40_3 118.0(4) . . ?
C36_3 C35_3 C34_3 120.9(4) . . ?
C40_3 C35_3 C34_3 121.1(4) . . ?
C37_3 C36_3 C35_3 120.4(5) . . ?
C36_3 C37_3 C38_3 120.7(5) . . ?
C39_3 C38_3 C37_3 119.6(5) . . ?
C38_3 C39_3 C40_3 120.2(5) . . ?
C39_3 C40_3 C35_3 121.0(4) . . ?
C42_3 C41_3 C25_3 113.0(3) . . ?
C47_3 C42_3 C43_3 118.6(4) . . ?
C47_3 C42_3 C41_3 120.9(4) . . ?
C43_3 C42_3 C41_3 120.5(4) . . ?
C44_3 C43_3 C42_3 120.3(4) . . ?
C45_3 C44_3 C43_3 120.9(5) . . ?
C44_3 C45_3 C46_3 119.7(4) . . ?
C45_3 C46_3 C47_3 119.7(5) . . ?
C42_3 C47_3 C46_3 120.7(4) . . ?
C3_4 N1_4 C4_4 118.7(4) . . ?
C3_4 N1_4 C12_4 120.2(4) . . ?
C4_4 N1_4 C12_4 121.1(4) . . ?
N2_4 C1_4 C2_4 126.5(4) . . ?
N2_4 C1_4 C5_4 118.8(4) . . ?
C2_4 C1_4 C5_4 114.8(4) . . ?
C1_4 N2_4 N3_4 111.6(3) . . ?
C3_4 C2_4 C1_4 121.5(4) . . ?
C6_4 N3_4 N2_4 116.5(4) . . ?
C2_4 C3_4 N1_4 122.0(5) . . ?
C9_4 N4_4 C10_4 119.7(4) . . ?
C9_4 N4_4 C13_4 120.7(4) . . ?
C10_4 N4_4 C13_4 119.6(4) . . ?
C5_4 C4_4 N1_4 121.8(4) . . ?
C20_4 N5_4 C21_4 122.3(3) . . ?
C4_4 C5_4 C1_4 121.2(4) . . ?
C22_4 N6_4 C23_4 122.4(3) . . ?
N3_4 C6_4 C7_4 118.3(4) . . ?
C24_4 N7_4 C25_4 120.2(3) . . ?
C11_4 C7_4 C8_4 117.1(4) . . ?
C11_4 C7_4 C6_4 121.7(4) . . ?
C8_4 C7_4 C6_4 121.1(4) . . ?
C9_4 C8_4 C7_4 120.3(4) . . ?
N4_4 C9_4 C8_4 121.2(4) . . ?
C11_4 C10_4 N4_4 121.3(4) . . ?
C10_4 C11_4 C7_4 120.3(4) . . ?
N4_4 C13_4 C14_4 113.2(4) . . ?
C15_4 C14_4 C19_4 117.6(4) . . ?
C15_4 C14_4 C13_4 122.4(4) . . ?
C19_4 C14_4 C13_4 119.9(4) . . ?
C14_4 C15_4 C16_4 120.6(4) . . ?
C17_4 C16_4 C15_4 122.0(4) . . ?
C16_4 C17_4 C18_4 117.1(4) . . ?
C16_4 C17_4 C20_4 119.4(4) . . ?
C18_4 C17_4 C20_4 123.4(4) . . ?
C17_4 C18_4 C19_4 120.7(4) . . ?
C14_4 C19_4 C18_4 121.8(4) . . ?
O2_4 C20_4 N5_4 122.8(4) . . ?
O2_4 C20_4 C17_4 120.9(4) . . ?
N5_4 C20_4 C17_4 116.3(3) . . ?
N5_4 C21_4 C22_4 110.4(3) . . ?
N5_4 C21_4 C27_4 110.5(3) . . ?
C22_4 C21_4 C27_4 107.7(3) . . ?
O3_4 C22_4 N6_4 124.9(3) . . ?
O3_4 C22_4 C21_4 119.7(3) . . ?
N6_4 C22_4 C21_4 115.4(3) . . ?
N6_4 C23_4 C24_4 108.5(3) . . ?
N6_4 C23_4 C34_4 111.4(3) . . ?
C24_4 C23_4 C34_4 106.6(3) . . ?
O4_4 C24_4 N7_4 122.9(3) . . ?
O4_4 C24_4 C23_4 119.6(3) . . ?
N7_4 C24_4 C23_4 117.5(3) . . ?
N7_4 C25_4 C26_4 111.5(4) . . ?
N7_4 C25_4 C41_4 111.3(4) . . ?
C26_4 C25_4 C41_4 113.5(4) . . ?
O1_4 C26_4 O5_4 125.4(4) . . ?
O1_4 C26_4 C25_4 117.5(4) . . ?
O5_4 C26_4 C25_4 117.1(4) . . ?
C28_4 C27_4 C21_4 113.4(3) . . ?
C33_4 C28_4 C29_4 118.7(4) . . ?
C33_4 C28_4 C27_4 120.1(4) . . ?
C29_4 C28_4 C27_4 121.2(4) . . ?
C30_4 C29_4 C28_4 120.8(4) . . ?
C31_4 C30_4 C29_4 119.9(4) . . ?
C30_4 C31_4 C32_4 120.3(4) . . ?
C31_4 C32_4 C33_4 119.7(4) . . ?
C32_4 C33_4 C28_4 120.7(4) . . ?
C35_4 C34_4 C23_4 114.3(3) . . ?
C36_4 C35_4 C40_4 118.3(4) . . ?
C36_4 C35_4 C34_4 121.3(4) . . ?
C40_4 C35_4 C34_4 120.4(4) . . ?
C35_4 C36_4 C37_4 121.5(4) . . ?
C38_4 C37_4 C36_4 120.1(4) . . ?
C37_4 C38_4 C39_4 119.2(4) . . ?
C38_4 C39_4 C40_4 120.7(4) . . ?
C39_4 C40_4 C35_4 120.1(4) . . ?
C42_4 C41_4 C25_4 116.1(4) . . ?
C47_4 C42_4 C43_4 117.7(5) . . ?
C47_4 C42_4 C41_4 121.8(5) . . ?
C43_4 C42_4 C41_4 120.4(4) . . ?
C44_4 C43_4 C42_4 121.0(5) . . ?
C45_4 C44_4 C43_4 120.2(6) . . ?
C44_4 C45_4 C46_4 119.3(6) . . ?
C47_4 C46_4 C45_4 120.4(6) . . ?
C42_4 C47_4 C46_4 121.3(6) . . ?

loop_
_geom_bond_atom_site_label_1
_geom_bond_atom_site_label_2
_geom_bond_distance
_geom_bond_site_symmetry_2
_geom_bond_publ_flag
O1_3 C26_3 1.176(7) . ?
N1_3 C3_3 1.339(7) . ?
N1_3 C2_3 1.345(7) . ?
N1_3 C6_3 1.464(6) . ?
C1_3 C2_3 1.365(7) . ?
C1_3 C5_3 1.411(7) . ?
O2_3 C20_3 1.223(4) . ?
N2_3 C5_3 1.348(7) . ?
N2_3 N3_3 1.360(6) . ?
O3_3 C22_3 1.224(4) . ?
N3_3 C7_3 1.286(6) . ?
C3_3 C4_3 1.350(8) . ?
O4_3 C24_3 1.218(5) . ?
N4_3 C10_3 1.330(7) . ?
N4_3 C11_3 1.339(6) . ?
N4_3 C13_3 1.493(6) . ?
C4_3 C5_3 1.406(7) . ?
O5_3 C26_3 1.263(7) . ?
N5_3 C20_3 1.361(4) . ?
N5_3 C21_3 1.454(4) . ?
N6_3 C22_3 1.329(5) . ?
N6_3 C23_3 1.461(4) . ?
N7_3 C24_3 1.338(6) . ?
N7_3 C25_3 1.458(6) . ?
C7_3 C8_3 1.445(7) . ?
C8_3 C9_3 1.395(7) . ?
C8_3 C12_3 1.408(7) . ?
C9_3 C10_3 1.376(7) . ?
C11_3 C12_3 1.372(7) . ?
C13_3 C14_3 1.520(5) . ?
C14_3 C15_3 1.383(6) . ?
C14_3 C19_3 1.392(6) . ?
C15_3 C16_3 1.385(6) . ?
C16_3 C17_3 1.394(5) . ?
C17_3 C18_3 1.395(5) . ?
C17_3 C20_3 1.495(5) . ?
C18_3 C19_3 1.382(5) . ?
C21_3 C22_3 1.525(5) . ?
C21_3 C27_3 1.549(5) . ?
C23_3 C24_3 1.523(6) . ?
C23_3 C34_3 1.544(6) . ?
C25_3 C41_3 1.541(6) . ?
C25_3 C26_3 1.551(7) . ?
C27_3 C28_3 1.506(5) . ?
C28_3 C29_3 1.382(6) . ?
C28_3 C33_3 1.393(5) . ?
C29_3 C30_3 1.390(6) . ?
C30_3 C31_3 1.384(7) . ?
C31_3 C32_3 1.368(7) . ?
C32_3 C33_3 1.400(6) . ?
C34_3 C35_3 1.508(6) . ?
C35_3 C36_3 1.396(6) . ?
C35_3 C40_3 1.401(6) . ?
C36_3 C37_3 1.383(7) . ?
C37_3 C38_3 1.384(8) . ?
C38_3 C39_3 1.375(8) . ?
C39_3 C40_3 1.384(8) . ?
C41_3 C42_3 1.523(6) . ?
C42_3 C47_3 1.381(6) . ?
C42_3 C43_3 1.395(6) . ?
C43_3 C44_3 1.392(7) . ?
C44_3 C45_3 1.359(8) . ?
C45_3 C46_3 1.392(8) . ?
C46_3 C47_3 1.398(7) . ?
O1_4 C26_4 1.253(6) . ?
N1_4 C3_4 1.352(6) . ?
N1_4 C4_4 1.362(6) . ?
N1_4 C12_4 1.475(6) . ?
C1_4 N2_4 1.348(6) . ?
C1_4 C2_4 1.418(6) . ?
C1_4 C5_4 1.426(6) . ?
O2_4 C20_4 1.194(5) . ?
N2_4 N3_4 1.350(5) . ?
C2_4 C3_4 1.346(7) . ?
O3_4 C22_4 1.230(4) . ?
N3_4 C6_4 1.281(5) . ?
O4_4 C24_4 1.238(5) . ?
N4_4 C9_4 1.353(6) . ?
N4_4 C10_4 1.356(6) . ?
N4_4 C13_4 1.474(6) . ?
C4_4 C5_4 1.349(6) . ?
O5_4 C26_4 1.260(5) . ?
N5_4 C20_4 1.332(5) . ?
N5_4 C21_4 1.464(5) . ?
N6_4 C22_4 1.342(4) . ?
N6_4 C23_4 1.459(5) . ?
C6_4 C7_4 1.446(6) . ?
N7_4 C24_4 1.322(5) . ?
N7_4 C25_4 1.477(5) . ?
C7_4 C11_4 1.402(6) . ?
C7_4 C8_4 1.406(6) . ?
C8_4 C9_4 1.355(6) . ?
C10_4 C11_4 1.351(6) . ?
C13_4 C14_4 1.525(6) . ?
C14_4 C15_4 1.368(6) . ?
C14_4 C19_4 1.373(7) . ?
C15_4 C16_4 1.385(7) . ?
C16_4 C17_4 1.372(6) . ?
C17_4 C18_4 1.378(6) . ?
C17_4 C20_4 1.509(5) . ?
C18_4 C19_4 1.382(7) . ?
C21_4 C22_4 1.524(5) . ?
C21_4 C27_4 1.554(5) . ?
C23_4 C24_4 1.522(5) . ?
C23_4 C34_4 1.547(5) . ?
C25_4 C26_4 1.522(6) . ?
C25_4 C41_4 1.541(7) . ?
C27_4 C28_4 1.502(6) . ?
C28_4 C33_4 1.389(6) . ?
C28_4 C29_4 1.392(6) . ?
C29_4 C30_4 1.385(6) . ?
C30_4 C31_4 1.378(7) . ?
C31_4 C32_4 1.385(7) . ?
C32_4 C33_4 1.388(6) . ?
C34_4 C35_4 1.517(5) . ?
C35_4 C36_4 1.370(6) . ?
C35_4 C40_4 1.397(6) . ?
C36_4 C37_4 1.387(6) . ?
C37_4 C38_4 1.375(7) . ?
C38_4 C39_4 1.379(7) . ?
C39_4 C40_4 1.389(6) . ?
C41_4 C42_4 1.486(7) . ?
C42_4 C47_4 1.374(8) . ?
C42_4 C43_4 1.402(7) . ?
C43_4 C44_4 1.385(8) . ?
C44_4 C45_4 1.370(10) . ?
C45_4 C46_4 1.386(11) . ?
C46_4 C47_4 1.382(10) . ?
O1_8 C1_8 1.318(14) . ?
